data_1526189
loop_
_publ_author_name
'Ootoshi, H.'
'Fujiwara, A.'
'Ishii, K.'
'Matsuoka, Y.'
'Watanuki, T.'
'Suematsu, H.'

_publ_section_title
;
 Crystal structure of europium C60 compounds
;
_journal_name_full 'Molecular Crystals and Liquid Crystals'
_journal_page_first 565
_journal_page_last 570
_journal_volume 340
_journal_year 2000
_chemical_formula_sum 'C60 Eu6'
_chemical_name_systematic 'Eu6 C60'
_space_group_IT_number 204
_symmetry_space_group_name_Hall '-I 2 2 3'
_symmetry_space_group_name_H-M 'I m -3'
_cell_angle_alpha 90
_cell_angle_beta 90
_cell_angle_gamma 90
_cell_formula_units_Z 2
_cell_length_a 10.949
_cell_length_b 10.949
_cell_length_c 10.949
_cell_volume 1312.573
_citation_journal_id_ASTM MCLCE9
_cod_data_source_file Ootoshi_MCLCE9_2000_202.cif
_cod_data_source_block C60Eu6
_cod_database_code 1526189

loop_
_symmetry_equiv_pos_as_xyz
x,y,z
-x,-y,z
x,-y,-z
-x,y,-z
z,x,y
-z,-x,y
z,-x,-y
-z,x,-y
y,z,x
y,-z,-x
-y,z,-x
-y,-z,x
-x,-y,-z
x,y,-z
-x,y,z
x,-y,z
-z,-x,-y
z,x,-y
-z,x,y
z,-x,y
-y,-z,-x
-y,z,x
y,-z,x
y,z,-x
x+1/2,y+1/2,z+1/2
-x+1/2,-y+1/2,z+1/2
x+1/2,-y+1/2,-z+1/2
-x+1/2,y+1/2,-z+1/2
z+1/2,x+1/2,y+1/2
-z+1/2,-x+1/2,y+1/2
z+1/2,-x+1/2,-y+1/2
-z+1/2,x+1/2,-y+1/2
y+1/2,z+1/2,x+1/2
y+1/2,-z+1/2,-x+1/2
-y+1/2,z+1/2,-x+1/2
-y+1/2,-z+1/2,x+1/2
-x+1/2,-y+1/2,-z+1/2
x+1/2,y+1/2,-z+1/2
-x+1/2,y+1/2,z+1/2
x+1/2,-y+1/2,z+1/2
-z+1/2,-x+1/2,-y+1/2
z+1/2,x+1/2,-y+1/2
-z+1/2,x+1/2,y+1/2
z+1/2,-x+1/2,y+1/2
-y+1/2,-z+1/2,-x+1/2
-y+1/2,z+1/2,x+1/2
y+1/2,-z+1/2,x+1/2
y+1/2,z+1/2,-x+1/2

loop_
_atom_site_label
_atom_site_type_symbol
_atom_site_fract_x
_atom_site_fract_y
_atom_site_fract_z
_atom_site_occupancy
_atom_site_U_iso_or_equiv
C1 C 0.0639 0 0.3178 1 0.0
C3 C 0.0662 0.2106 0.2373 1 0.0
C2 C 0.1302 0.1072 0.2769 1 0.0
Eu1 Eu 0.5 0.2763 0 1 0.0
